data_7018636
loop_
_publ_author_name
'Zebret, Soumaila'
'Dupont, Nathalie'
'Besnard, C\'eline'
'Bernardinelli, G\'erald'
'Hamacek, Josef'

_publ_section_title
;
 Lanthanide-mediated triangular cationic assemblies: structural and
 physico-chemical properties.
;
_journal_issue 16
_journal_name_full 'Dalton transactions (Cambridge, England : 2003)'
_journal_page_first 4817
_journal_page_last 4823
_journal_paper_doi 10.1039/c2dt12227h
_journal_volume 41
_journal_year 2012
_chemical_formula_moiety 'C54 H36 F18 N9 O36 S6 Tb3, 6(C2 H3 N)'
_chemical_formula_sum 'C66 H54 F18 N15 O36 S6 Tb3'
_chemical_formula_weight 2644.3389
_chemical_name_systematic
;
?
;
_space_group_IT_number 43
_symmetry_cell_setting orthorhombic
_symmetry_space_group_name_Hall 'F 2 -2d'
_symmetry_space_group_name_H-M 'F d d 2'
_atom_sites_solution_hydrogens geom
_atom_sites_solution_primary direct
_atom_sites_solution_secondary difmap
_audit_creation_method SHELXL-97
_cell_angle_alpha 90.00
_cell_angle_beta 90.00
_cell_angle_gamma 90.00
_cell_formula_units_Z 16
_cell_length_a 55.75(2)
_cell_length_b 18.937(15)
_cell_length_c 38.852(11)
_cell_measurement_reflns_used 2000
_cell_measurement_temperature 220(2)
_cell_measurement_theta_max 28.5
_cell_measurement_theta_min 1.5
_cell_volume 41018(4)
_computing_cell_refinement 'STOE IPDS'
_computing_data_collection 'STOE IPDS'
_computing_data_reduction ' STOE IPDS'
_computing_structure_refinement 'SHELXL-97 (Sheldrick, 2008)'
_computing_structure_solution 'SHELXS-97 (Sheldrick, 2008)'
_diffrn_ambient_temperature 220(2)
_diffrn_detector 'image plate (34 cm diameter)'
_diffrn_detector_area_resol_mean 6.67
_diffrn_detector_type STOE
_diffrn_measured_fraction_theta_full 0.911
_diffrn_measured_fraction_theta_max 0.911
_diffrn_measurement_device '2-circle goniometer'
_diffrn_measurement_device_type 'STOE IPDS 2'
_diffrn_measurement_method 'rotation method'
_diffrn_radiation_collimation '0.5 mm diameter, monocapillary'
_diffrn_radiation_monochromator graphite
_diffrn_radiation_polarisn_norm 0
_diffrn_radiation_source 'fine-focus sealed tube'
_diffrn_radiation_type MoK\a
_diffrn_radiation_wavelength 0.71073
_diffrn_reflns_av_R_equivalents 0.1072
_diffrn_reflns_av_sigmaI/netI 0.0654
_diffrn_reflns_limit_h_max 73
_diffrn_reflns_limit_h_min 0
_diffrn_reflns_limit_k_max 25
_diffrn_reflns_limit_k_min 0
_diffrn_reflns_limit_l_max 51
_diffrn_reflns_limit_l_min -50
_diffrn_reflns_number 60755
_diffrn_reflns_theta_full 28.93
_diffrn_reflns_theta_max 28.93
_diffrn_reflns_theta_min 1.62
_diffrn_source 'sealed X-ray tube, 12 x 0.4 mm long-fine focus'
_diffrn_source_current 35
_diffrn_source_power 1.93
_diffrn_source_voltage 55
_exptl_absorpt_coefficient_mu 2.281
_exptl_absorpt_correction_T_max 0.6631
_exptl_absorpt_correction_T_min 0.4498
_exptl_absorpt_correction_type integration
_exptl_crystal_colour colorless
_exptl_crystal_density_diffrn 1.713
_exptl_crystal_density_method 'not measured'
_exptl_crystal_description block
_exptl_crystal_F_000 20731.79
_exptl_crystal_size_max 0.4
_exptl_crystal_size_mid 0.4
_exptl_crystal_size_min 0.3
_platon_squeeze_details
;
;
_refine_diff_density_max 1.379
_refine_diff_density_min -3.751
_refine_diff_density_rms 0.184
_refine_ls_abs_structure_details 'Flack H D (1983), Acta Cryst. A39, 876-881'
_refine_ls_abs_structure_Flack 0.01(1)
_refine_ls_extinction_method none
_refine_ls_goodness_of_fit_ref 1.148
_refine_ls_hydrogen_treatment constr
_refine_ls_matrix_type full
_refine_ls_number_parameters 1217
_refine_ls_number_reflns 23410
_refine_ls_number_restraints 317
_refine_ls_restrained_S_all 1.146
_refine_ls_R_factor_all 0.0939
_refine_ls_R_factor_gt 0.0654
_refine_ls_shift/su_max 0.004
_refine_ls_shift/su_mean 0.000
_refine_ls_structure_factor_coef Fsqd
_refine_ls_weighting_details 'calc w=1/[\s^2^(Fo^2^)+(0.1303P)^2^+0.0000P] where P=(Fo^2^+2Fc^2^)/3'
_refine_ls_weighting_scheme calc
_refine_ls_wR_factor_gt 0.1711
_refine_ls_wR_factor_ref 0.2082
_reflns_number_gt 17382
_reflns_number_total 23410
_reflns_threshold_expression >2sigma(I)
_cod_data_source_file c2dt12227h.txt
_cod_data_source_block Tb1-comp
_cod_original_cell_volume 41018(38)
_cod_database_code 7018636

loop_
_symmetry_equiv_pos_as_xyz
'x, y, z'
'-x+1/4, y+1/4, z+1/4'
'x+1/4, -y+1/4, z+1/4'
'-x+1/2, -y, z+1/2'
'x, y+1/2, z+1/2'
'-x+1/4, y+3/4, z+3/4'
'x+1/4, -y+3/4, z+3/4'
'-x+1/2, -y+1/2, z+1'
'x+1/2, y, z+1/2'
'-x+3/4, y+1/4, z+3/4'
'x+3/4, -y+1/4, z+3/4'
'-x+1, -y, z+1'
'x+1/2, y+1/2, z'
'-x+3/4, y+3/4, z+1/4'
'x+3/4, -y+3/4, z+1/4'
'-x+1, -y+1/2, z+1/2'

loop_
_atom_site_label
_atom_site_type_symbol
_atom_site_fract_x
_atom_site_fract_y
_atom_site_fract_z
_atom_site_U_iso_or_equiv
_atom_site_adp_type
_atom_site_occupancy
_atom_site_symmetry_multiplicity
_atom_site_calc_flag
_atom_site_refinement_flags
_atom_site_disorder_assembly
_atom_site_disorder_group
Tb1 Tb -0.604581(7) -0.49982(3) -1.425477(13) 0.03722(11) Uani 1 1 d . C .
O1C O -0.62588(12) -0.4010(4) -1.40303(19) 0.0364(15) Uani 1 1 d . . .
C4C C -0.64524(16) -0.3924(7) -1.3863(3) 0.040(2) Uani 1 1 d . D .
N2C N -0.66125(16) -0.4414(6) -1.3748(3) 0.044(2) Uani 1 1 d . D .
Tb5 Tb -0.702147(8) -0.40714(3) -1.354378(14) 0.04343(13) Uani 1 1 d . . .
O23C O -0.72643(12) -0.4710(5) -1.3121(2) 0.0488(19) Uani 1 1 d . D .
C22C C -0.71976(18) -0.5260(7) -1.2984(3) 0.047(3) Uani 1 1 d . . .
O24C O -0.73156(16) -0.5584(6) -1.2737(3) 0.061(2) Uani 1 1 d . D .
C25C C -0.7525(3) -0.5193(11) -1.2600(5) 0.082(5) Uani 1 1 d . . .
H25A H -0.7657 -0.5517 -1.2564 0.123 Uiso 1 1 calc R D .
H25B H -0.7572 -0.4831 -1.2763 0.123 Uiso 1 1 calc R . .
H25C H -0.7482 -0.4974 -1.2382 0.123 Uiso 1 1 calc R . .
C18C C -0.69836(18) -0.5638(8) -1.3113(3) 0.046(3) Uani 1 1 d . D .
N17C N -0.68713(15) -0.5276(6) -1.3356(3) 0.045(2) Uani 1 1 d . D .
C16C C -0.66669(17) -0.5538(7) -1.3496(3) 0.044(2) Uani 1 1 d . . .
C15C C -0.65410(19) -0.5102(8) -1.3746(3) 0.048(3) Uani 1 1 d . D .
O3C O -0.63745(12) -0.5393(4) -1.3917(2) 0.0383(15) Uani 1 1 d . . .
C21C C -0.6575(2) -0.6176(8) -1.3386(4) 0.060(4) Uani 1 1 d . D .
H21 H -0.6429 -0.6346 -1.3476 0.072 Uiso 1 1 calc R . .
C20C C -0.6699(2) -0.6563(7) -1.3144(4) 0.053(3) Uani 1 1 d . . .
H20 H -0.6643 -0.7006 -1.3070 0.064 Uiso 1 1 calc R D .
C19C C -0.6911(2) -0.6274(7) -1.3011(3) 0.049(3) Uani 1 1 d . D .
H19 H -0.7002 -0.6529 -1.2850 0.059 Uiso 1 1 calc R . .
O14C O -0.71558(13) -0.2898(5) -1.3347(2) 0.052(2) Uani 1 1 d . D .
C11C C -0.70240(18) -0.2443(8) -1.3335(4) 0.054(3) Uani 1 1 d . . .
O12C O -0.70661(15) -0.1780(6) -1.3185(3) 0.062(3) Uani 1 1 d . D .
C13C C -0.7295(3) -0.1724(11) -1.2995(4) 0.071(4) Uani 1 1 d . . .
H13A H -0.7300 -0.2079 -1.2815 0.107 Uiso 1 1 calc R D .
H13B H -0.7428 -0.1799 -1.3152 0.107 Uiso 1 1 calc R . .
H13C H -0.7308 -0.1259 -1.2892 0.107 Uiso 1 1 calc R . .
C7C C -0.67828(18) -0.2425(7) -1.3516(3) 0.046(3) Uani 1 1 d . D .
N6C N -0.67296(15) -0.3102(7) -1.3613(2) 0.050(3) Uani 1 1 d . D .
C5C C -0.65135(17) -0.3173(7) -1.3775(3) 0.044(3) Uani 1 1 d . . .
C10C C -0.63514(18) -0.2631(6) -1.3822(4) 0.050(3) Uani 1 1 d . D .
H10 H -0.6203 -0.2713 -1.3931 0.060 Uiso 1 1 calc R . .
C9C C -0.6412(2) -0.1971(7) -1.3708(3) 0.050(3) Uani 1 1 d . . .
H9C H -0.6302 -0.1597 -1.3733 0.060 Uiso 1 1 calc R D .
C8C C -0.66321(19) -0.1851(7) -1.3554(4) 0.052(3) Uani 1 1 d . D .
H8C H -0.6677 -0.1398 -1.3479 0.062 Uiso 1 1 calc R . .
O1B O -0.70381(14) -0.3573(5) -1.40888(19) 0.0456(19) Uani 1 1 d . D .
C4B C -0.70643(16) -0.3758(6) -1.4409(3) 0.036(2) Uani 1 1 d . . .
N2B N -0.70605(15) -0.4429(5) -1.4528(2) 0.0382(18) Uani 1 1 d . D .
Tb55 Tb -0.698563(8) -0.46513(3) -1.515605(14) 0.03982(12) Uani 1 1 d . . .
O23B O -0.70975(13) -0.5677(4) -1.5489(2) 0.0473(19) Uani 1 1 d . D .
C22B C -0.7181(2) -0.6225(8) -1.5355(4) 0.060(4) Uani 1 1 d . . .
O24B O -0.72650(19) -0.6788(5) -1.5529(3) 0.064(3) Uani 1 1 d . D .
C25B C -0.7252(3) -0.6762(10) -1.5898(5) 0.083(5) Uani 1 1 d . . .
H25D H -0.7086 -0.6755 -1.5969 0.124 Uiso 1 1 calc R D .
H25E H -0.7332 -0.6339 -1.5980 0.124 Uiso 1 1 calc R . .
H25F H -0.7331 -0.7175 -1.5994 0.124 Uiso 1 1 calc R . .
C18B C -0.7202(2) -0.6281(6) -1.4976(4) 0.052(3) Uani 1 1 d . D .
N17B N -0.71588(15) -0.5657(5) -1.4811(3) 0.047(2) Uani 1 1 d . D .
C16B C -0.71573(19) -0.5636(7) -1.4466(3) 0.048(3) Uani 1 1 d . . .
C15B C -0.70961(18) -0.4964(7) -1.4294(4) 0.050(3) Uani 1 1 d . D .
O3B O -0.70928(14) -0.4942(5) -1.3976(2) 0.051(2) Uani 1 1 d . D .
C21B C -0.7212(2) -0.6231(7) -1.4278(5) 0.063(4) Uani 1 1 d . D .
H21A H -0.7225 -0.6205 -1.4038 0.076 Uiso 1 1 calc R . .
C20B C -0.7250(3) -0.6885(9) -1.4451(5) 0.070(4) Uani 1 1 d . . .
H20A H -0.7274 -0.7306 -1.4327 0.084 Uiso 1 1 calc R D .
C19B C -0.7250(2) -0.6876(8) -1.4792(4) 0.061(3) Uani 1 1 d . D .
H19A H -0.7283 -0.7296 -1.4911 0.073 Uiso 1 1 calc R . .
O2F O -0.74065(12) -0.4574(4) -1.52208(19) 0.0416(17) Uani 1 1 d . D .
S1F S -0.76366(4) -0.48800(16) -1.53426(8) 0.0445(6) Uani 1 1 d . . .
O4F O -0.78449(13) -0.4521(5) -1.5219(2) 0.049(2) Uani 1 1 d . D .
O3F O -0.76403(16) -0.5657(5) -1.5333(3) 0.059(2) Uani 1 1 d . D .
C5F C -0.76340(18) -0.4678(8) -1.5807(4) 0.053(3) Uani 1 1 d . D .
F6F F -0.74417(14) -0.4941(5) -1.5962(2) 0.065(2) Uani 1 1 d . . .
F8F F -0.78319(13) -0.4874(5) -1.59573(19) 0.061(2) Uani 1 1 d . . .
F7F F -0.76206(12) -0.3949(4) -1.5845(2) 0.0539(17) Uani 1 1 d . . .
O14B O -0.70790(13) -0.3835(5) -1.56393(19) 0.0455(19) Uani 1 1 d . D .
C11B C -0.71380(16) -0.3213(6) -1.5585(3) 0.041(2) Uani 1 1 d . . .
O12B O -0.71987(13) -0.2760(4) -1.5832(2) 0.0443(17) Uani 1 1 d . D .
C13B C -0.7178(2) -0.2961(8) -1.6182(4) 0.053(3) Uani 1 1 d . . .
H13D H -0.7015 -0.3121 -1.6227 0.080 Uiso 1 1 calc R D .
H13E H -0.7214 -0.2559 -1.6328 0.080 Uiso 1 1 calc R . .
H13F H -0.7289 -0.3341 -1.6231 0.080 Uiso 1 1 calc R . .
C7B C -0.71493(17) -0.2920(7) -1.5228(3) 0.045(3) Uani 1 1 d . D .
N6B N -0.70972(15) -0.3414(5) -1.4993(2) 0.041(2) Uani 1 1 d . D .
C5B C -0.71094(16) -0.3193(7) -1.4663(3) 0.041(2) Uani 1 1 d . D .
C10B C -0.7164(2) -0.2528(6) -1.4562(3) 0.044(2) Uani 1 1 d . . .
H10A H -0.7169 -0.2405 -1.4328 0.052 Uiso 1 1 calc R D .
C9B C -0.7214(2) -0.2030(6) -1.4821(3) 0.045(2) Uani 1 1 d . D .
H9B H -0.7247 -0.1559 -1.4761 0.054 Uiso 1 1 calc R . .
C8B C -0.72128(18) -0.2234(7) -1.5164(4) 0.049(3) Uani 1 1 d . . .
H8B H -0.7253 -0.1920 -1.5342 0.058 Uiso 1 1 calc R D .
O1A O -0.66267(11) -0.4107(4) -1.4974(2) 0.0384(16) Uani 1 1 d . D .
C4A C -0.64319(18) -0.4290(6) -1.4843(3) 0.038(2) Uani 1 1 d . . .
N2A N -0.63821(14) -0.4912(5) -1.4673(3) 0.0403(19) Uani 1 1 d . C .
C15A C -0.65149(17) -0.5475(6) -1.4765(3) 0.039(2) Uani 1 1 d . . .
O3A O -0.67061(12) -0.5486(4) -1.4943(2) 0.0439(18) Uani 1 1 d . D .
C16A C -0.64191(17) -0.6175(7) -1.4642(3) 0.042(2) Uani 1 1 d . D .
N17A N -0.62127(15) -0.6130(6) -1.4478(2) 0.042(2) Uani 1 1 d . . .
C18A C -0.61144(18) -0.6762(7) -1.4364(4) 0.050(3) Uani 1 1 d . D .
C19A C -0.6210(2) -0.7418(7) -1.4448(3) 0.051(3) Uani 1 1 d . . .
H19B H -0.6127 -0.7838 -1.4397 0.062 Uiso 1 1 calc R D .
C20A C -0.6436(3) -0.7434(8) -1.4611(4) 0.065(4) Uani 1 1 d . D .
H20B H -0.6521 -0.7858 -1.4636 0.078 Uiso 1 1 calc R . .
C21A C -0.6528(2) -0.6791(9) -1.4736(4) 0.056(3) Uani 1 1 d . . .
H21B H -0.6663 -0.6785 -1.4882 0.067 Uiso 1 1 calc R D .
C22A C -0.58837(19) -0.6667(8) -1.4185(3) 0.047(3) Uani 1 1 d . . .
O23A O -0.58194(13) -0.6069(5) -1.4089(2) 0.0469(19) Uani 1 1 d . C .
O24A O -0.57591(13) -0.7236(5) -1.4152(2) 0.0448(18) Uani 1 1 d . D .
C25A C -0.5535(2) -0.7165(9) -1.3954(4) 0.063(4) Uani 1 1 d . . .
H25G H -0.5571 -0.7018 -1.3721 0.094 Uiso 1 1 calc R D .
H25H H -0.5433 -0.6815 -1.4063 0.094 Uiso 1 1 calc R . .
H25I H -0.5452 -0.7616 -1.3949 0.094 Uiso 1 1 calc R . .
C5A C -0.62325(16) -0.3779(8) -1.4843(3) 0.048(3) Uani 1 1 d . D .
N6A N -0.60409(13) -0.3958(6) -1.4645(2) 0.044(2) Uani 1 1 d . . .
C7A C -0.5854(2) -0.3507(7) -1.4653(3) 0.048(3) Uani 1 1 d . D .
C11A C -0.56603(17) -0.3751(9) -1.4425(3) 0.054(3) Uani 1 1 d . . .
O14A O -0.56766(13) -0.4255(5) -1.4237(2) 0.0452(17) Uani 1 1 d . C .
O12A O -0.54626(13) -0.3342(5) -1.4437(2) 0.054(2) Uani 1 1 d . D .
C13A C -0.5274(2) -0.3514(9) -1.4212(4) 0.066(4) Uani 1 1 d . . .
H13G H -0.5340 -0.3683 -1.3996 0.099 Uiso 1 1 calc R D .
H13H H -0.5177 -0.3099 -1.4170 0.099 Uiso 1 1 calc R . .
H13I H -0.5176 -0.3881 -1.4314 0.099 Uiso 1 1 calc R . .
C8A C -0.5848(2) -0.2880(7) -1.4848(3) 0.051(3) Uani 1 1 d . . .
H8A H -0.5712 -0.2586 -1.4841 0.061 Uiso 1 1 calc R D .
C9A C -0.60458(19) -0.2697(7) -1.5053(4) 0.055(3) Uani 1 1 d . D .
H9A H -0.6047 -0.2279 -1.5184 0.065 Uiso 1 1 calc R . .
C10A C -0.6243(2) -0.3164(6) -1.5055(3) 0.047(3) Uani 1 1 d . . .
H10B H -0.6378 -0.3073 -1.5193 0.056 Uiso 1 1 calc R D .
O4D O -0.67071(12) -0.4805(5) -1.5626(2) 0.0466(19) Uani 1 1 d . D .
S1D S -0.64720(5) -0.50337(18) -1.57426(8) 0.0466(6) Uani 1 1 d . . .
O2D O -0.63993(15) -0.4670(5) -1.6046(2) 0.055(2) Uani 1 1 d . D .
O3D O -0.62970(16) -0.5103(6) -1.5475(2) 0.061(3) Uani 1 1 d . D .
C5D C -0.6529(2) -0.5930(8) -1.5882(4) 0.058(3) Uani 1 1 d . D .
F6D F -0.63372(18) -0.6215(6) -1.6034(3) 0.094(4) Uani 1 1 d . . .
F8D F -0.66038(16) -0.6364(5) -1.5633(3) 0.075(2) Uani 1 1 d . . .
F7D F -0.6707(2) -0.5950(5) -1.6121(2) 0.078(3) Uani 1 1 d . . .
O0AA O -0.74369(13) -0.3987(5) -1.3676(2) 0.052(2) Uani 1 1 d . D .
S0AA S -0.76447(5) -0.4099(2) -1.39096(9) 0.0571(8) Uani 1 1 d . . .
O4G O -0.75817(15) -0.4328(7) -1.4242(3) 0.068(3) Uani 1 1 d . D .
O3G O -0.78184(18) -0.3559(8) -1.3896(3) 0.080(4) Uani 1 1 d . D .
C5G C -0.7790(2) -0.4842(14) -1.3698(5) 0.087(6) Uani 1 1 d . D .
F6G F -0.78558(16) -0.4715(6) -1.3378(2) 0.079(3) Uani 1 1 d . . .
F8G F -0.7992(2) -0.5038(8) -1.3870(3) 0.109(5) Uani 1 1 d . . .
F7G F -0.7652(2) -0.5411(7) -1.3705(3) 0.094(3) Uani 1 1 d . . .
O2H O -0.59093(12) -0.4871(5) -1.3683(2) 0.0427(17) Uani 1 1 d . . .
S1H S -0.59599(4) -0.47574(19) -1.33201(7) 0.0453(6) Uani 1 1 d . D .
O3H O -0.62081(13) -0.4653(6) -1.3246(2) 0.052(2) Uani 1 1 d . . .
O4H O -0.58308(14) -0.5211(6) -1.3092(2) 0.052(2) Uani 1 1 d . . .
C5H C -0.5824(2) -0.3899(7) -1.3261(4) 0.051(3) Uani 1 1 d . . .
F7H F -0.55940(13) -0.3906(4) -1.3335(2) 0.062(2) Uani 1 1 d . D .
F6H F -0.59263(18) -0.3408(4) -1.3450(3) 0.092(4) Uani 1 1 d . D .
F8H F -0.58389(19) -0.3710(8) -1.2932(3) 0.104(4) Uani 1 1 d . D .
N150 N -0.8340(4) -0.5774(11) -1.4478(8) 0.118(9) Uani 0.92(3) 1 d P A 30
C151 C -0.8132(6) -0.5904(11) -1.4531(5) 0.087(7) Uani 0.92(3) 1 d P A 30
C152 C -0.7872(3) -0.5911(10) -1.4544(5) 0.070(5) Uani 0.92(3) 1 d P A 30
H15A H -0.7820 -0.5867 -1.4782 0.105 Uiso 0.92(3) 1 calc PR A 30
H15B H -0.7813 -0.6352 -1.4449 0.105 Uiso 0.92(3) 1 calc PR A 30
H15C H -0.7809 -0.5519 -1.4411 0.105 Uiso 0.92(3) 1 calc PR A 30
N1 N -0.6625(6) -0.2498(15) -1.4541(9) 0.042(11) Uiso 0.28(4) 1 d PDU B 2
C1 C -0.6647(6) -0.1872(16) -1.4567(8) 0.028(9) Uiso 0.28(4) 1 d PDU B 2
C0AA C -0.6687(9) -0.108(2) -1.4552(13) 0.051(12) Uiso 0.28(4) 1 d PDU B 2
H0AA H -0.6696 -0.0897 -1.4784 0.076 Uiso 0.28(4) 1 calc PR B 2
H0AB H -0.6556 -0.0863 -1.4431 0.076 Uiso 0.28(4) 1 calc PR B 2
H0AC H -0.6837 -0.0988 -1.4433 0.076 Uiso 0.28(4) 1 calc PR B 2
O1LM O -0.58016(13) -0.5292(5) -1.4747(2) 0.0451(17) Uani 1 1 d . . .
S1L S -0.56360(5) -0.57322(19) -1.49378(8) 0.0506(7) Uani 1 1 d . C 21
O2L O -0.56389(18) -0.6461(5) -1.4833(3) 0.063(2) Uani 1 1 d . C 21
O4L O -0.5639(2) -0.5581(6) -1.5302(3) 0.068(3) Uani 1 1 d . C 21
C5L C -0.5341(2) -0.5392(7) -1.4786(3) 0.049(3) Uani 1 1 d . C 21
F6L F -0.53016(16) -0.5549(7) -1.4459(3) 0.085(3) Uani 1 1 d . C 21
F7L F -0.51694(15) -0.5690(7) -1.4973(3) 0.091(3) Uani 1 1 d . C 21
F8L F -0.53266(15) -0.4741(5) -1.4841(2) 0.067(2) Uani 1 1 d . C 21
OQA O -0.68320(15) -0.3692(4) -1.29934(15) 0.077(4) Uani 0.632(9) 1 d PGU D 23
S1Q S -0.67892(10) -0.3413(3) -1.26736(13) 0.0733(18) Uani 0.632(9) 1 d PGU D 23
O3Q O -0.67852(17) -0.2674(3) -1.27703(19) 0.125(7) Uani 0.632(9) 1 d PGU D 23
O4Q O -0.65993(11) -0.3622(6) -1.24378(18) 0.095(6) Uani 0.632(9) 1 d PGU D 23
C5Q C -0.70566(12) -0.3503(5) -1.24048(17) 0.091(4) Uani 0.632(9) 1 d PGU D 23
F6Q F -0.72524(10) -0.3374(7) -1.2587(2) 0.112(5) Uani 0.632(9) 1 d PGU D 23
F8Q F -0.7052(2) -0.3061(6) -1.21351(19) 0.108(5) Uani 0.632(9) 1 d PGU D 23
F7Q F -0.70772(16) -0.4151(5) -1.2279(2) 0.102(5) Uani 0.632(9) 1 d PGU D 23
N0AA N -0.6556(4) -0.2220(16) -1.4580(3) 0.137(12) Uiso 0.72(4) 1 d PGDU B 1
C2AA C -0.6611(4) -0.1620(16) -1.4568(4) 0.120(12) Uiso 0.72(4) 1 d PGDU B 1
C1AA C -0.6722(5) -0.0912(15) -1.4527(5) 0.148(19) Uiso 0.72(4) 1 d PGDU B 1
H1AA H -0.6752 -0.0710 -1.4752 0.222 Uiso 0.72(4) 1 calc PR B 1
H1AB H -0.6613 -0.0608 -1.4400 0.222 Uiso 0.72(4) 1 calc PR B 1
H1AC H -0.6871 -0.0956 -1.4401 0.222 Uiso 0.72(4) 1 calc PR B 1
O1AA O -0.6844(3) -0.3957(10) -1.2945(4) 0.043(4) Uani 0.368(9) 1 d PGU D 25
S1AA S -0.7006(2) -0.3626(7) -1.2778(3) 0.116(4) Uani 0.368(9) 1 d PGU D 25
F0AA F -0.7189(2) -0.3684(9) -1.2199(3) 0.048(4) Uani 0.368(9) 1 d PGU D 25
F1AA F -0.6843(3) -0.3989(14) -1.2217(4) 0.129(10) Uani 0.368(9) 1 d PGU D 25
F2AA F -0.7108(4) -0.4632(7) -1.2403(5) 0.148(12) Uani 0.368(9) 1 d PGU D 25
O2AA O -0.6943(4) -0.2943(7) -1.2698(5) 0.122(9) Uani 0.368(9) 1 d PGU D 25
O3AA O -0.7229(3) -0.3658(14) -1.2918(4) 0.142(10) Uani 0.368(9) 1 d PGU D 25
C3AA C -0.7036(2) -0.4002(7) -1.2379(3) 0.100(8) Uani 0.368(9) 1 d PGU D 25

loop_
_atom_site_aniso_label
_atom_site_aniso_U_11
_atom_site_aniso_U_22
_atom_site_aniso_U_33
_atom_site_aniso_U_23
_atom_site_aniso_U_13
_atom_site_aniso_U_12
Tb1 0.02549(17) 0.0456(3) 0.0406(2) 0.0013(2) -0.00095(17) -0.00036(18)
O1C 0.031(3) 0.034(4) 0.045(4) 0.012(3) 0.002(3) 0.001(3)
C4C 0.030(4) 0.059(7) 0.032(5) -0.006(5) 0.001(3) -0.003(4)
N2C 0.038(4) 0.046(6) 0.049(5) 0.018(4) -0.008(4) 0.001(4)
Tb5 0.02981(19) 0.0535(3) 0.0470(3) 0.0043(2) 0.00346(18) 0.0016(2)
O23C 0.029(3) 0.063(6) 0.055(5) -0.004(4) 0.009(3) 0.002(3)
C22C 0.031(4) 0.051(7) 0.058(7) 0.006(6) -0.001(4) 0.004(4)
O24C 0.050(4) 0.064(6) 0.069(6) 0.008(5) 0.018(4) -0.001(4)
C25C 0.052(7) 0.098(13) 0.097(13) 0.014(11) 0.036(8) 0.024(8)
C18C 0.036(4) 0.067(8) 0.034(5) 0.006(5) 0.005(4) -0.016(5)
N17C 0.035(4) 0.054(6) 0.045(5) 0.017(4) 0.003(3) -0.009(4)
C16C 0.030(4) 0.049(6) 0.053(6) 0.003(5) 0.011(4) 0.009(4)
C15C 0.034(5) 0.082(9) 0.027(5) 0.001(5) -0.001(3) -0.002(5)
O3C 0.030(3) 0.033(4) 0.052(4) 0.011(3) 0.006(3) 0.002(3)
C21C 0.036(5) 0.063(9) 0.082(9) 0.025(7) 0.008(5) 0.017(5)
C20C 0.046(5) 0.035(6) 0.079(9) 0.006(6) 0.006(5) 0.000(5)
C19C 0.048(5) 0.043(6) 0.057(7) 0.018(5) -0.006(5) -0.023(5)
O14C 0.030(3) 0.061(6) 0.066(5) -0.015(5) 0.003(3) 0.001(3)
C11C 0.027(4) 0.064(8) 0.070(8) -0.029(7) 0.002(4) 0.010(5)
O12C 0.040(4) 0.080(7) 0.067(6) -0.035(5) 0.005(4) 0.008(4)
C13C 0.052(7) 0.107(14) 0.054(7) -0.009(8) 0.004(6) 0.016(8)
C7C 0.029(4) 0.073(8) 0.035(5) 0.006(5) -0.001(4) -0.012(5)
N6C 0.033(4) 0.075(7) 0.043(5) -0.010(5) 0.003(3) 0.017(4)
C5C 0.030(4) 0.055(7) 0.047(6) 0.009(5) -0.001(4) 0.016(4)
C10C 0.029(4) 0.034(6) 0.087(9) 0.000(6) 0.008(5) 0.001(4)
C9C 0.052(6) 0.036(6) 0.060(7) -0.008(5) -0.009(5) 0.002(5)
C8C 0.040(5) 0.044(6) 0.071(8) 0.009(6) 0.000(5) 0.000(5)
O1B 0.048(4) 0.053(5) 0.036(4) 0.030(4) 0.002(3) -0.003(3)
C4B 0.031(4) 0.041(6) 0.036(5) 0.012(4) -0.003(3) -0.002(4)
N2B 0.040(4) 0.024(4) 0.050(5) -0.001(4) -0.003(3) -0.009(3)
Tb55 0.02837(18) 0.0428(3) 0.0483(3) 0.0012(2) -0.00523(18) -0.00402(18)
O23B 0.037(3) 0.033(4) 0.072(5) 0.002(4) -0.004(3) -0.010(3)
C22B 0.044(6) 0.051(8) 0.085(10) -0.021(7) -0.017(6) 0.003(5)
O24B 0.067(5) 0.032(5) 0.094(8) -0.009(5) -0.019(5) -0.012(4)
C25B 0.077(10) 0.067(11) 0.105(14) -0.020(10) -0.022(9) -0.029(8)
C18B 0.042(5) 0.027(5) 0.087(9) 0.005(6) -0.008(5) -0.005(4)
N17B 0.031(4) 0.043(5) 0.066(6) 0.011(5) -0.019(4) -0.004(4)
C16B 0.037(5) 0.056(7) 0.052(6) 0.000(6) -0.010(4) -0.002(5)
C15B 0.035(4) 0.039(6) 0.076(9) 0.018(6) -0.007(5) -0.015(4)
O3B 0.041(4) 0.062(6) 0.049(5) 0.011(4) 0.006(3) -0.007(4)
C21B 0.057(7) 0.045(7) 0.087(10) 0.022(7) -0.006(7) -0.025(6)
C20B 0.061(8) 0.059(9) 0.090(11) 0.022(8) -0.001(7) -0.021(7)
C19B 0.049(6) 0.052(8) 0.082(10) 0.005(7) -0.002(6) -0.008(6)
O2F 0.038(3) 0.045(4) 0.042(4) 0.012(3) -0.019(3) -0.001(3)
S1F 0.0291(10) 0.0459(16) 0.0586(16) 0.0006(13) -0.0079(10) -0.0056(10)
O4F 0.039(3) 0.066(6) 0.042(4) 0.009(4) -0.006(3) 0.001(3)
O3F 0.048(4) 0.041(5) 0.087(7) 0.000(5) -0.008(4) -0.009(4)
C5F 0.029(4) 0.067(8) 0.064(7) 0.001(7) -0.006(4) 0.004(5)
F6F 0.050(4) 0.083(6) 0.063(5) -0.005(4) 0.000(3) 0.013(4)
F8F 0.054(4) 0.076(6) 0.051(4) -0.012(4) -0.026(3) -0.013(4)
F7F 0.046(3) 0.060(5) 0.056(4) 0.007(4) -0.014(3) -0.001(3)
O14B 0.037(3) 0.067(6) 0.032(3) -0.006(4) 0.005(3) -0.002(3)
C11B 0.024(4) 0.045(6) 0.054(6) 0.016(5) -0.002(4) 0.000(4)
O12B 0.045(4) 0.040(4) 0.049(4) 0.017(4) -0.009(3) -0.003(3)
C13B 0.046(6) 0.054(8) 0.060(7) -0.002(6) 0.003(5) 0.012(5)
C7B 0.028(4) 0.052(7) 0.055(7) 0.004(5) 0.002(4) -0.006(4)
N6B 0.035(4) 0.053(6) 0.034(4) 0.000(4) 0.002(3) -0.015(4)
C5B 0.026(4) 0.050(6) 0.047(6) 0.014(5) -0.001(4) -0.006(4)
C10B 0.044(5) 0.043(6) 0.045(6) -0.003(5) -0.005(4) -0.011(4)
C9B 0.048(5) 0.025(5) 0.061(7) 0.010(5) 0.003(5) 0.005(4)
C8B 0.036(4) 0.053(7) 0.057(6) -0.001(6) 0.005(5) 0.012(4)
O1A 0.025(3) 0.042(4) 0.048(4) -0.009(3) -0.014(3) 0.000(3)
C4A 0.045(5) 0.031(5) 0.038(5) -0.009(4) 0.007(4) 0.004(4)
N2A 0.028(3) 0.041(5) 0.052(5) 0.002(4) -0.002(3) -0.005(3)
C15A 0.032(4) 0.044(6) 0.040(5) 0.007(4) 0.010(4) 0.002(4)
O3A 0.027(3) 0.049(5) 0.056(4) 0.013(4) -0.016(3) -0.006(3)
C16A 0.031(4) 0.045(6) 0.050(6) 0.015(5) -0.006(4) -0.001(4)
N17A 0.033(4) 0.054(6) 0.039(4) -0.003(4) -0.004(3) -0.002(4)
C18A 0.028(4) 0.058(7) 0.064(7) -0.003(6) -0.005(4) 0.003(4)
C19A 0.064(7) 0.042(7) 0.048(6) 0.001(5) -0.013(5) 0.007(5)
C20A 0.066(8) 0.052(8) 0.078(9) 0.006(7) -0.034(7) -0.026(6)
C21A 0.040(5) 0.073(9) 0.055(7) 0.002(7) -0.009(5) -0.001(5)
C22A 0.038(5) 0.072(8) 0.032(5) 0.005(5) 0.008(4) -0.002(5)
O23A 0.036(3) 0.060(5) 0.044(4) 0.001(4) -0.008(3) 0.000(3)
O24A 0.035(3) 0.042(4) 0.058(5) 0.000(4) -0.004(3) 0.003(3)
C25A 0.037(5) 0.083(11) 0.068(8) 0.016(8) -0.018(5) 0.009(6)
C5A 0.025(4) 0.089(10) 0.031(5) -0.012(5) -0.010(3) -0.006(5)
N6A 0.025(3) 0.070(7) 0.036(4) -0.011(4) 0.000(3) 0.004(4)
C7A 0.049(5) 0.058(7) 0.037(5) 0.016(5) -0.019(4) -0.023(5)
C11A 0.028(4) 0.097(11) 0.035(5) 0.008(6) 0.007(4) -0.002(5)
O14A 0.040(3) 0.056(5) 0.040(4) 0.005(4) -0.001(3) 0.002(3)
O12A 0.037(4) 0.066(6) 0.058(5) 0.014(4) -0.008(3) -0.021(4)
C13A 0.036(5) 0.090(11) 0.072(9) -0.003(8) -0.013(5) -0.028(6)
C8A 0.053(6) 0.054(7) 0.047(6) 0.004(5) -0.013(5) -0.015(5)
C9A 0.034(5) 0.041(6) 0.089(10) 0.015(6) -0.005(5) -0.013(4)
C10A 0.044(5) 0.030(5) 0.068(8) 0.008(5) 0.004(5) -0.007(4)
O4D 0.026(3) 0.063(5) 0.051(4) 0.017(4) -0.005(3) -0.001(3)
S1D 0.0355(11) 0.0557(17) 0.0487(15) 0.0014(13) 0.0033(10) -0.0011(11)
O2D 0.047(4) 0.064(6) 0.053(5) 0.001(5) 0.010(4) -0.005(4)
O3D 0.044(4) 0.091(8) 0.048(5) -0.014(5) 0.002(3) -0.003(4)
C5D 0.054(6) 0.053(8) 0.069(8) 0.005(7) 0.013(6) 0.010(6)
F6D 0.077(6) 0.068(6) 0.138(9) -0.038(7) 0.044(6) -0.012(5)
F8D 0.065(5) 0.068(6) 0.091(6) 0.011(5) 0.004(4) 0.000(4)
F7D 0.122(8) 0.048(5) 0.063(5) -0.009(4) -0.010(5) -0.014(5)
O0AA 0.032(3) 0.063(6) 0.061(5) 0.000(4) 0.000(3) -0.004(4)
S0AA 0.0288(10) 0.083(2) 0.0596(18) 0.0175(17) -0.0026(11) -0.0028(13)
O4G 0.042(4) 0.109(9) 0.053(5) 0.034(6) -0.006(4) -0.008(5)
O3G 0.052(5) 0.125(11) 0.063(6) 0.035(7) 0.006(4) 0.019(6)
C5G 0.036(6) 0.15(2) 0.070(10) 0.012(11) -0.018(6) -0.013(9)
F6G 0.068(5) 0.117(8) 0.052(5) 0.018(5) 0.005(4) -0.028(5)
F8G 0.081(7) 0.166(13) 0.079(7) 0.004(7) -0.010(5) -0.072(8)
F7G 0.088(7) 0.093(9) 0.101(8) 0.011(7) 0.000(6) -0.029(6)
O2H 0.032(3) 0.052(5) 0.044(4) -0.003(3) -0.001(3) -0.015(3)
S1H 0.0304(10) 0.0668(19) 0.0387(13) 0.0004(13) 0.0001(9) 0.0057(11)
O3H 0.032(3) 0.088(7) 0.036(4) -0.003(4) 0.003(3) 0.009(4)
O4H 0.038(4) 0.070(6) 0.048(4) 0.019(4) 0.000(3) 0.008(4)
C5H 0.038(5) 0.041(6) 0.075(8) -0.001(6) -0.015(5) 0.009(4)
F7H 0.047(3) 0.047(4) 0.093(6) -0.011(4) 0.005(4) -0.009(3)
F6H 0.080(6) 0.037(4) 0.160(11) 0.006(5) -0.058(7) 0.005(4)
F8H 0.071(6) 0.175(13) 0.066(6) -0.036(7) -0.012(5) 0.024(7)
N150 0.100(14) 0.073(13) 0.18(3) -0.018(14) -0.025(14) -0.045(11)
C151 0.14(2) 0.052(11) 0.070(12) 0.014(9) -0.003(12) -0.009(12)
C152 0.086(11) 0.060(11) 0.063(10) 0.015(8) 0.008(8) 0.011(8)
O1LM 0.040(4) 0.046(5) 0.049(4) -0.003(4) 0.009(3) -0.001(3)
S1L 0.0436(13) 0.0608(19) 0.0473(15) 0.0000(14) 0.0039(11) 0.0121(13)
O2L 0.065(5) 0.049(6) 0.076(6) 0.015(5) 0.002(5) 0.009(4)
O4L 0.074(6) 0.074(7) 0.056(5) -0.010(5) 0.006(5) 0.022(5)
C5L 0.038(5) 0.051(7) 0.057(7) 0.001(6) 0.003(4) 0.004(5)
F6L 0.060(5) 0.117(9) 0.078(6) 0.029(6) -0.019(4) -0.016(5)
F7L 0.049(4) 0.107(9) 0.116(8) -0.005(7) 0.015(5) 0.010(5)
F8L 0.063(4) 0.058(5) 0.081(6) 0.004(4) 0.009(4) -0.010(4)
OQA 0.071(8) 0.104(10) 0.056(6) 0.014(7) -0.008(6) -0.001(8)
S1Q 0.084(4) 0.079(4) 0.057(3) 0.003(3) -0.010(3) 0.018(3)
O3Q 0.19(2) 0.090(9) 0.092(14) 0.034(9) 0.015(14) -0.029(13)
O4Q 0.100(9) 0.125(15) 0.061(9) -0.034(10) -0.032(8) 0.018(12)
C5Q 0.093(7) 0.095(10) 0.086(9) 0.005(8) 0.001(6) -0.003(9)
F6Q 0.097(7) 0.129(13) 0.109(11) -0.007(10) -0.019(8) 0.052(9)
F8Q 0.147(14) 0.101(11) 0.077(9) -0.002(8) 0.011(8) -0.007(12)
F7Q 0.077(9) 0.077(9) 0.154(14) 0.015(8) -0.005(9) 0.002(8)
O1AA 0.040(7) 0.039(9) 0.051(9) 0.011(8) 0.009(7) -0.002(7)
S1AA 0.104(7) 0.114(8) 0.131(8) -0.002(8) 0.006(7) -0.009(7)
F0AA 0.033(7) 0.053(9) 0.059(9) -0.041(8) 0.006(6) 0.004(7)
F1AA 0.121(18) 0.116(19) 0.15(2) -0.001(18) -0.007(18) -0.015(17)
F2AA 0.14(2) 0.15(2) 0.15(2) -0.02(2) -0.04(2) 0.01(2)
O2AA 0.151(19) 0.114(18) 0.101(17) 0.005(17) -0.008(17) -0.008(18)
O3AA 0.126(17) 0.146(18) 0.155(18) -0.003(17) -0.019(17) 0.012(17)
C3AA 0.095(14) 0.099(16) 0.106(15) 0.013(15) -0.005(14) 0.008(15)

loop_
_atom_type_symbol
_atom_type_description
_atom_type_scat_dispersion_real
_atom_type_scat_dispersion_imag
_atom_type_scat_source
C C 0.0033 0.0016 'International Tables Vol C Tables 4.2.6.8 and 6.1.1.4'
H H 0.0000 0.0000 'International Tables Vol C Tables 4.2.6.8 and 6.1.1.4'
F F 0.0171 0.0103 'International Tables Vol C Tables 4.2.6.8 and 6.1.1.4'
N N 0.0061 0.0033 'International Tables Vol C Tables 4.2.6.8 and 6.1.1.4'
O O 0.0106 0.0060 'International Tables Vol C Tables 4.2.6.8 and 6.1.1.4'
S S 0.1246 0.1234 'International Tables Vol C Tables 4.2.6.8 and 6.1.1.4'
Tb Tb -0.1723 4.1537 'International Tables Vol C Tables 4.2.6.8 and 6.1.1.4'

loop_
_geom_angle_atom_site_label_1
_geom_angle_atom_site_label_2
_geom_angle_atom_site_label_3
_geom_angle
O2H Tb1 O3C 76.2(3)
O2H Tb1 O1C 74.7(3)
O3C Tb1 O1C 70.2(2)
O2H Tb1 O1LM 126.0(3)
O3C Tb1 O1LM 143.2(3)
O1C Tb1 O1LM 138.8(3)
O2H Tb1 O23A 71.0(3)
O3C Tb1 O23A 89.5(3)
O1C Tb1 O23A 143.5(3)
O1LM Tb1 O23A 74.3(3)
O2H Tb1 N6A 119.3(3)
O3C Tb1 N6A 126.5(2)
O1C Tb1 N6A 66.8(3)
O1LM Tb1 N6A 72.1(3)
O23A Tb1 N6A 143.4(3)
O2H Tb1 N2A 148.4(3)
O3C Tb1 N2A 78.5(3)
O1C Tb1 N2A 79.2(3)
O1LM Tb1 N2A 85.5(3)
O23A Tb1 N2A 127.5(3)
N6A Tb1 N2A 63.8(3)
O2H Tb1 N17A 122.4(3)
O3C Tb1 N17A 68.5(3)
O1C Tb1 N17A 128.1(3)
O1LM Tb1 N17A 74.7(3)
O23A Tb1 N17A 64.9(3)
N6A Tb1 N17A 118.3(3)
N2A Tb1 N17A 63.1(3)
O2H Tb1 O14A 69.6(3)
O3C Tb1 O14A 143.1(3)
O1C Tb1 O14A 87.6(3)
O1LM Tb1 O14A 71.7(3)
O23A Tb1 O14A 92.0(3)
N6A Tb1 O14A 63.9(3)
N2A Tb1 O14A 127.1(3)
N17A Tb1 O14A 143.4(3)
C4C O1C Tb1 135.4(8)
O1C C4C N2C 129.5(12)
O1C C4C C5C 115.6(10)
N2C C4C C5C 114.9(9)
C4C N2C C15C 117.5(10)
C4C N2C Tb5 121.7(8)
C15C N2C Tb5 120.8(7)
O1B Tb5 O0AA 74.7(3)
O1B Tb5 O3B 68.4(3)
O0AA Tb5 O3B 74.5(3)
O1B Tb5 O23C 142.3(3)
O0AA Tb5 O23C 68.9(3)
O3B Tb5 O23C 92.2(3)
O1B Tb5 O14C 84.5(3)
O0AA Tb5 O14C 73.2(3)
O3B Tb5 O14C 142.1(3)
O23C Tb5 O14C 94.0(3)
O1B Tb5 N6C 67.9(3)
O0AA Tb5 N6C 124.7(3)
O3B Tb5 N6C 123.2(3)
O23C Tb5 N6C 143.6(3)
O14C Tb5 N6C 64.1(3)
O1B Tb5 OQA 133.1(3)
O0AA Tb5 OQA 125.4(3)
O3B Tb5 OQA 150.9(3)
O23C Tb5 OQA 78.5(3)
O14C Tb5 OQA 66.6(3)
N6C Tb5 OQA 66.4(3)
O1B Tb5 N2C 81.5(3)
O0AA Tb5 N2C 146.8(3)
O3B Tb5 N2C 75.5(3)
O23C Tb5 N2C 126.1(3)
O14C Tb5 N2C 127.5(3)
N6C Tb5 N2C 63.7(3)
OQA Tb5 N2C 87.8(3)
O1B Tb5 O1AA 144.8(5)
O0AA Tb5 O1AA 124.9(4)
O3B Tb5 O1AA 140.3(5)
O23C Tb5 O1AA 69.1(4)
O14C Tb5 O1AA 76.0(4)
N6C Tb5 O1AA 77.2(5)
OQA Tb5 O1AA 12.3(4)
N2C Tb5 O1AA 87.6(4)
O1B Tb5 N17C 129.9(3)
O0AA Tb5 N17C 116.4(3)
O3B Tb5 N17C 68.7(3)
O23C Tb5 N17C 63.0(3)
O14C Tb5 N17C 145.2(3)
N6C Tb5 N17C 118.8(3)
OQA Tb5 N17C 82.7(3)
N2C Tb5 N17C 63.7(3)
O1AA Tb5 N17C 71.6(5)
O1B Tb5 O3AA 131.4(5)
O0AA Tb5 O3AA 76.5(3)
O3B Tb5 O3AA 137.3(5)
O23C Tb5 O3AA 47.8(6)
O14C Tb5 O3AA 49.8(6)
N6C Tb5 O3AA 99.1(5)
OQA Tb5 O3AA 49.4(4)
N2C Tb5 O3AA 136.4(3)
O1AA Tb5 O3AA 48.8(2)
N17C Tb5 O3AA 97.9(5)
O1B Tb5 S1AA 140.1(3)
O0AA Tb5 S1AA 102.5(3)
O3B Tb5 S1AA 150.4(3)
O23C Tb5 S1AA 60.3(3)
O14C Tb5 S1AA 57.6(3)
N6C Tb5 S1AA 83.3(3)
OQA Tb5 S1AA 23.7(3)
N2C Tb5 S1AA 110.6(3)
O1AA Tb5 S1AA 23.71(14)
N17C Tb5 S1AA 87.7(3)
O3AA Tb5 S1AA 25.97(12)
C22C O23C Tb5 122.9(7)
O23C C22C O24C 124.1(10)
O23C C22C C18C 120.6(11)
O24C C22C C18C 115.1(11)
C22C O24C C25C 115.0(12)
N17C C18C C19C 122.5(11)
N17C C18C C22C 111.8(12)
C19C C18C C22C 125.7(11)
C18C N17C C16C 119.5(11)
C18C N17C Tb5 121.0(8)
C16C N17C Tb5 119.4(7)
N17C C16C C21C 120.5(11)
N17C C16C C15C 117.7(11)
C21C C16C C15C 121.6(10)
O3C C15C N2C 128.8(11)
O3C C15C C16C 117.1(12)
N2C C15C C16C 113.9(10)
C15C O3C Tb1 135.8(8)
C20C C21C C16C 119.3(11)
C21C C20C C19C 117.9(12)
C18C C19C C20C 120.1(11)
C11C O14C Tb5 120.1(7)
O14C C11C O12C 126.1(10)
O14C C11C C7C 124.9(11)
O12C C11C C7C 108.6(11)
C11C O12C C13C 114.5(12)
N6C C7C C8C 125.2(10)
N6C C7C C11C 107.3(10)
C8C C7C C11C 127.3(12)
C5C N6C C7C 114.2(11)
C5C N6C Tb5 124.0(9)
C7C N6C Tb5 121.6(6)
N6C C5C C10C 124.5(12)
N6C C5C C4C 113.5(11)
C10C C5C C4C 121.6(9)
C9C C10C C5C 118.3(11)
C10C C9C C8C 120.6(12)
C7C C8C C9C 117.1(12)
C4B O1B Tb5 140.1(8)
O1B C4B N2B 125.4(9)
O1B C4B C5B 117.5(10)
N2B C4B C5B 117.0(10)
C4B N2B C15B 117.6(10)
C4B N2B Tb55 119.5(7)
C15B N2B Tb55 122.8(8)
O1A Tb55 O2F 147.8(3)
O1A Tb55 O3A 68.2(3)
O2F Tb55 O3A 137.0(3)
O1A Tb55 O4D 74.6(3)
O2F Tb55 O4D 124.4(3)
O3A Tb55 O4D 76.1(3)
O1A Tb55 O23B 137.0(3)
O2F Tb55 O23B 74.7(3)
O3A Tb55 O23B 79.7(3)
O4D Tb55 O23B 70.4(3)
O1A Tb55 O14B 97.7(3)
O2F Tb55 O14B 70.9(2)
O3A Tb55 O14B 144.7(3)
O4D Tb55 O14B 68.8(3)
O23B Tb55 O14B 92.3(3)
O1A Tb55 N6B 74.1(3)
O2F Tb55 N6B 73.9(3)
O3A Tb55 N6B 134.4(3)
O4D Tb55 N6B 117.6(3)
O23B Tb55 N6B 145.4(3)
O14B Tb55 N6B 63.7(3)
O1A Tb55 N2B 77.0(3)
O2F Tb55 N2B 85.9(3)
O3A Tb55 N2B 83.2(3)
O4D Tb55 N2B 149.5(3)
O23B Tb55 N2B 127.8(3)
O14B Tb55 N2B 126.5(3)
N6B Tb55 N2B 63.7(3)
O1A Tb55 N17B 119.7(3)
O2F Tb55 N17B 74.0(3)
O3A Tb55 N17B 64.1(3)
O4D Tb55 N17B 123.8(3)
O23B Tb55 N17B 65.1(3)
O14B Tb55 N17B 142.2(3)
N6B Tb55 N17B 118.5(3)
N2B Tb55 N17B 63.1(3)
C22B O23B Tb55 122.6(9)
O23B C22B O24B 125.2(15)
O23B C22B C18B 120.3(12)
O24B C22B C18B 114.5(14)
C22B O24B C25B 117.2(13)
C19B C18B N17B 120.3(14)
C19B C18B C22B 126.7(14)
N17B C18B C22B 112.9(11)
C16B N17B C18B 119.7(11)
C16B N17B Tb55 120.4(8)
C18B N17B Tb55 118.3(9)
N17B C16B C21B 120.3(13)
N17B C16B C15B 118.6(12)
C21B C16B C15B 121.1(13)
O3B C15B N2B 129.3(12)
O3B C15B C16B 118.9(11)
N2B C15B C16B 111.7(12)
C15B O3B Tb5 136.8(8)
C16B C21B C20B 119.7(16)
C19B C20B C21B 117.3(15)
C20B C19B C18B 122.5(16)
S1F O2F Tb55 150.1(5)
O4F S1F O3F 117.1(6)
O4F S1F O2F 114.1(5)
O3F S1F O2F 113.2(5)
O4F S1F C5F 103.7(5)
O3F S1F C5F 103.5(7)
O2F S1F C5F 102.9(5)
F8F C5F F6F 112.0(12)
F8F C5F F7F 106.3(10)
F6F C5F F7F 106.3(11)
F8F C5F S1F 111.8(9)
F6F C5F S1F 111.8(9)
F7F C5F S1F 108.0(9)
C11B O14B Tb55 121.2(7)
O14B C11B O12B 124.0(11)
O14B C11B C7B 121.4(10)
O12B C11B C7B 114.7(10)
C11B O12B C13B 119.8(10)
N6B C7B C8B 126.7(12)
N6B C7B C11B 111.3(10)
C8B C7B C11B 122.0(11)
C7B N6B C5B 114.8(11)
C7B N6B Tb55 122.4(8)
C5B N6B Tb55 122.8(8)
N6B C5B C10B 125.1(11)
N6B C5B C4B 113.7(11)
C10B C5B C4B 121.2(11)
C5B C10B C9B 117.5(11)
C8B C9B C10B 120.0(11)
C7B C8B C9B 116.0(12)
C4A O1A Tb55 137.7(7)
O1A C4A N2A 127.4(10)
O1A C4A C5A 118.3(10)
N2A C4A C5A 114.2(10)
C15A N2A C4A 116.1(9)
C15A N2A Tb1 122.4(7)
C4A N2A Tb1 121.4(7)
O3A C15A N2A 128.1(10)
O3A C15A C16A 117.2(10)
N2A C15A C16A 114.7(9)
C15A O3A Tb55 137.0(8)
N17A C16A C21A 125.1(11)
N17A C16A C15A 113.9(10)
C21A C16A C15A 120.5(10)
C16A N17A C18A 116.2(10)
C16A N17A Tb1 123.4(8)
C18A N17A Tb1 118.9(7)
N17A C18A C19A 123.0(10)
N17A C18A C22A 112.9(11)
C19A C18A C22A 123.7(12)
C18A C19A C20A 117.8(12)
C21A C20A C19A 117.7(12)
C16A C21A C20A 118.8(11)
O23A C22A O24A 125.1(10)
O23A C22A C18A 120.2(12)
O24A C22A C18A 114.7(12)
C22A O23A Tb1 121.4(7)
C22A O24A C25A 115.8(11)
N6A C5A C10A 124.3(11)
N6A C5A C4A 115.4(12)
C10A C5A C4A 120.3(9)
C7A N6A C5A 115.8(11)
C7A N6A Tb1 121.7(7)
C5A N6A Tb1 122.3(8)
N6A C7A C8A 124.4(10)
N6A C7A C11A 110.7(10)
C8A C7A C11A 124.9(10)
O14A C11A O12A 122.7(10)
O14A C11A C7A 124.0(11)
O12A C11A C7A 113.3(11)
C11A O14A Tb1 119.6(7)
C11A O12A C13A 117.0(10)
C9A C8A C7A 119.7(10)
C8A C9A C10A 117.4(12)
C9A C10A C5A 118.4(11)
S1D O4D Tb55 148.5(5)
O2D S1D O3D 116.9(6)
O2D S1D O4D 111.8(5)
O3D S1D O4D 114.5(5)
O2D S1D C5D 104.8(6)
O3D S1D C5D 104.6(7)
O4D S1D C5D 102.4(6)
F8D C5D F6D 108.8(12)
F8D C5D F7D 104.5(11)
F6D C5D F7D 105.8(13)
F8D C5D S1D 114.5(11)
F6D C5D S1D 111.6(10)
F7D C5D S1D 111.1(10)
S0AA O0AA Tb5 151.8(6)
O4G S0AA O3G 115.4(6)
O4G S0AA O0AA 114.2(5)
O3G S0AA O0AA 114.1(7)
O4G S0AA C5G 106.8(9)
O3G S0AA C5G 103.7(8)
O0AA S0AA C5G 100.5(6)
F6G C5G F7G 109.3(16)
F6G C5G F8G 106.6(13)
F7G C5G F8G 104.2(19)
F6G C5G S0AA 114.1(17)
F7G C5G S0AA 111.1(11)
F8G C5G S0AA 110.9(13)
S1H O2H Tb1 149.9(4)
O3H S1H O4H 116.6(5)
O3H S1H O2H 113.8(5)
O4H S1H O2H 114.5(5)
O3H S1H C5H 104.9(6)
O4H S1H C5H 104.5(6)
O2H S1H C5H 100.0(6)
F7H C5H F6H 108.1(12)
F7H C5H F8H 105.9(10)
F6H C5H F8H 108.5(12)
F7H C5H S1H 111.9(9)
F6H C5H S1H 112.5(8)
F8H C5H S1H 109.7(11)
N150 C151 C152 166(2)
N1 C1 C0AA 172(4)
S1L O1LM Tb1 153.9(6)
O2L S1L O4L 117.9(7)
O2L S1L O1LM 113.6(6)
O4L S1L O1LM 112.2(6)
O2L S1L C5L 104.6(6)
O4L S1L C5L 104.6(7)
O1LM S1L C5L 101.7(6)
F8L C5L F6L 112.0(13)
F8L C5L F7L 106.2(11)
F6L C5L F7L 108.0(11)
F8L C5L S1L 110.0(9)
F6L C5L S1L 111.9(9)
F7L C5L S1L 108.5(10)
S1Q OQA Tb5 164.4(4)
OQA S1Q O3Q 98.0
OQA S1Q O4Q 126.3
O3Q S1Q O4Q 114.5
OQA S1Q C5Q 109.9
O3Q S1Q C5Q 104.5
O4Q S1Q C5Q 102.0
F6Q C5Q F7Q 107.2
F6Q C5Q F8Q 108.5
F7Q C5Q F8Q 107.0
F6Q C5Q S1Q 110.5
F7Q C5Q S1Q 111.5
F8Q C5Q S1Q 111.9
N0AA C2AA C1AA 169.71(6)
S1AA O1AA Tb5 103.4(7)
O1AA S1AA O3AA 114.9
O1AA S1AA O2AA 113.1
O3AA S1AA O2AA 111.6
O1AA S1AA C3AA 109.0
O3AA S1AA C3AA 104.8
O2AA S1AA C3AA 102.2
O1AA S1AA Tb5 52.9(6)
O3AA S1AA Tb5 65.0(6)
O2AA S1AA Tb5 118.7(7)
C3AA S1AA Tb5 139.0(7)
S1AA O3AA Tb5 89.1(6)
F1AA C3AA F0AA 107.3
F1AA C3AA F2AA 109.2
F0AA C3AA F2AA 106.1
F1AA C3AA S1AA 111.4
F0AA C3AA S1AA 111.7
F2AA C3AA S1AA 110.9

loop_
_geom_bond_atom_site_label_1
_geom_bond_atom_site_label_2
_geom_bond_distance
Tb1 O2H 2.362(8)
Tb1 O3C 2.375(7)
Tb1 O1C 2.382(8)
Tb1 O1LM 2.414(8)
Tb1 O23A 2.474(9)
Tb1 N6A 2.485(11)
Tb1 N2A 2.487(9)
Tb1 N17A 2.492(10)
Tb1 O14A 2.495(8)
O1C C4C 1.270(12)
C4C N2C 1.363(15)
C4C C5C 1.501(17)
N2C C15C 1.364(17)
N2C Tb5 2.500(10)
Tb5 O1B 2.321(7)
Tb5 O0AA 2.378(8)
Tb5 O3B 2.387(10)
Tb5 O23C 2.447(8)
Tb5 O14C 2.465(9)
Tb5 N6C 2.467(12)
Tb5 OQA 2.491(6)
Tb5 O1AA 2.536(17)
Tb5 N17C 2.537(11)
Tb5 O3AA 2.803(17)
Tb5 S1AA 3.094(13)
O23C C22C 1.227(15)
C22C O24C 1.318(15)
C22C C18C 1.479(16)
O24C C25C 1.481(16)
C18C N17C 1.324(13)
C18C C19C 1.330(18)
N17C C16C 1.357(13)
C16C C21C 1.381(17)
C16C C15C 1.456(16)
C15C O3C 1.267(14)
C21C C20C 1.379(19)
C20C C19C 1.399(18)
O14C C11C 1.133(16)
C11C O12C 1.404(16)
C11C C7C 1.519(14)
O12C C13C 1.481(16)
C7C N6C 1.370(17)
C7C C8C 1.381(17)
N6C C5C 1.365(13)
C5C C10C 1.381(17)
C10C C9C 1.368(16)
C9C C8C 1.385(17)
O1B C4B 1.301(13)
C4B N2B 1.351(14)
C4B C5B 1.478(14)
N2B C15B 1.374(15)
N2B Tb55 2.511(10)
Tb55 O1A 2.360(6)
Tb55 O2F 2.365(7)
Tb55 O3A 2.368(7)
Tb55 O4D 2.413(8)
Tb55 O23B 2.415(9)
Tb55 O14B 2.487(9)
Tb55 N6B 2.505(11)
Tb55 N17B 2.521(10)
O23B C22B 1.252(18)
C22B O24B 1.346(16)
C22B C18B 1.48(2)
O24B C25B 1.44(2)
C18B C19B 1.359(19)
C18B N17B 1.365(16)
N17B C16B 1.341(17)
C16B C21B 1.377(18)
C16B C15B 1.478(19)
C15B O3B 1.238(17)
C21B C20B 1.42(2)
C20B C19B 1.33(2)
O2F S1F 1.485(7)
S1F O4F 1.429(9)
S1F O3F 1.473(10)
S1F C5F 1.845(14)
C5F F8F 1.302(13)
C5F F6F 1.326(14)
C5F F7F 1.391(16)
O14B C11B 1.241(15)
C11B O12B 1.329(13)
C11B C7B 1.497(18)
O12B C13B 1.419(16)
C7B N6B 1.338(16)
C7B C8B 1.369(18)
N6B C5B 1.351(15)
C5B C10B 1.354(17)
C10B C9B 1.406(17)
C9B C8B 1.390(19)
O1A C4A 1.248(12)
C4A N2A 1.379(15)
C4A C5A 1.474(16)
N2A C15A 1.346(15)
C15A O3A 1.272(12)
C15A C16A 1.506(15)
C16A N17A 1.318(13)
C16A C21A 1.365(19)
N17A C18A 1.389(16)
C18A C19A 1.390(18)
C18A C22A 1.473(15)
C19A C20A 1.410(17)
C20A C21A 1.41(2)
C22A O23A 1.246(16)
C22A O24A 1.289(16)
O24A C25A 1.474(13)
C5A N6A 1.360(12)
C5A C10A 1.428(18)
N6A C7A 1.349(14)
C7A C8A 1.409(17)
C7A C11A 1.472(15)
C11A O14A 1.202(16)
C11A O12A 1.349(14)
O12A C13A 1.405(15)
C8A C9A 1.404(17)
C9A C10A 1.412(14)
O4D S1D 1.453(8)
S1D O2D 1.424(10)
S1D O3D 1.432(10)
S1D C5D 1.811(16)
C5D F8D 1.335(17)
C5D F6D 1.336(16)
C5D F7D 1.359(18)
O0AA S0AA 1.487(9)
S0AA O4G 1.406(12)
S0AA O3G 1.410(12)
S0AA C5G 1.82(2)
C5G F6G 1.32(2)
C5G F7G 1.33(2)
C5G F8G 1.360(16)
O2H S1H 1.452(8)
S1H O3H 1.427(7)
S1H O4H 1.429(9)
S1H C5H 1.809(14)
C5H F7H 1.313(14)
C5H F6H 1.314(15)
C5H F8H 1.332(17)
N150 C151 1.20(3)
C151 C152 1.45(4)
N1 C1 1.196(19)
C1 C0AA 1.51(4)
O1LM S1L 1.447(8)
S1L O2L 1.438(11)
S1L O4L 1.444(11)
S1L C5L 1.862(13)
C5L F8L 1.255(16)
C5L F6L 1.323(16)
C5L F7L 1.327(15)
OQA S1Q 1.3707
S1Q O3Q 1.4488
S1Q O4Q 1.4551
S1Q C5Q 1.8281
C5Q F6Q 1.3238
C5Q F7Q 1.3256
C5Q F8Q 1.3408
N0AA C2AA 1.1782
C2AA C1AA 1.4828
O1AA S1AA 1.2789
S1AA O3AA 1.3548
S1AA O2AA 1.3756
S1AA C3AA 1.7145
F0AA C3AA 1.2577
F1AA C3AA 1.2467
F2AA C3AA 1.2618

loop_
_platon_squeeze_void_nr
_platon_squeeze_void_average_x
_platon_squeeze_void_average_y
_platon_squeeze_void_average_z
_platon_squeeze_void_volume
_platon_squeeze_void_count_electrons
_platon_squeeze_void_content
1 0.044 0.937 0.018 10775 1378 ' '
